data_7006535
loop_
_publ_author_name
'Zhao, Yin'
'Schmalle, Helmut W.'
'Fox, Thomas'
'Blacque, Olivier'
'Berke, Heinz'

_publ_section_title
;
 Hydride transfer reactivity of
 tetrakis(trimethylphosphine)(hydrido)(nitrosyl)molybdenum(0).
;
_journal_issue 1
_journal_name_full 'Dalton transactions (Cambridge, England : 2003)'
_journal_page_first 73
_journal_page_last 85
_journal_paper_doi 10.1039/b511797f
_journal_year 2006
_chemical_formula_sum 'C26 H41 Mo N2 O P3'
_chemical_formula_weight 586.46
_chemical_name_systematic
;
Nitrosyl-tris(trimethylphosphine)-N-benzylidene-1-naphthylamine-
molybdenum
;
_space_group_IT_number 4
_symmetry_cell_setting monoclinic
_symmetry_space_group_name_Hall 'P 2yb'
_symmetry_space_group_name_H-M 'P 1 21 1'
_atom_sites_solution_hydrogens geom
_atom_sites_solution_primary direct
_atom_sites_solution_secondary difmap
_audit_creation_method SHELXL-97
_cell_angle_alpha 90.00
_cell_angle_beta 107.548(8)
_cell_angle_gamma 90.00
_cell_formula_units_Z 2
_cell_length_a 10.1601(7)
_cell_length_b 13.9020(9)
_cell_length_c 10.9422(8)
_cell_measurement_reflns_used 8000
_cell_measurement_temperature 183(2)
_cell_measurement_theta_max 30.4
_cell_measurement_theta_min 3.50
_cell_volume 1473.62(19)
_computing_cell_refinement 'Stoe IPDS software'
_computing_data_collection 'Stoe IPDS software'
_computing_data_reduction 'XRED (Stoe & Cie, 1999)'
_computing_molecular_graphics 'PLATON, PLUTON (Spek, 1990, 1997)'
_computing_publication_material 'SHELXL-97 (Sheldrick, 1997)'
_computing_structure_refinement 'SHELXL-97 (Sheldrick, 1997)'
_computing_structure_solution 'SHELXS-97 (Sheldrick, 1990)'
_diffrn_ambient_temperature 183(2)
_diffrn_measured_fraction_theta_full 0.991
_diffrn_measured_fraction_theta_max 0.991
_diffrn_measurement_device_type 'Stoe IPDS diffractometer'
_diffrn_measurement_method '\f rotation scan'
_diffrn_radiation_monochromator graphite
_diffrn_radiation_source 'fine-focus sealed tube'
_diffrn_radiation_type MoK\a
_diffrn_radiation_wavelength 0.71073
_diffrn_reflns_av_R_equivalents 0.0744
_diffrn_reflns_av_sigmaI/netI 0.1547
_diffrn_reflns_limit_h_max 13
_diffrn_reflns_limit_h_min -14
_diffrn_reflns_limit_k_max 19
_diffrn_reflns_limit_k_min -19
_diffrn_reflns_limit_l_max 15
_diffrn_reflns_limit_l_min 0
_diffrn_reflns_number 23862
_diffrn_reflns_theta_full 30.41
_diffrn_reflns_theta_max 30.41
_diffrn_reflns_theta_min 3.52
_diffrn_standards_decay_% 0
_diffrn_standards_interval_count ' image'
_diffrn_standards_interval_time 5.20
_diffrn_standards_number '50 to 200'
_exptl_absorpt_coefficient_mu 0.628
_exptl_absorpt_correction_T_max 0.9635
_exptl_absorpt_correction_T_min 0.8121
_exptl_absorpt_correction_type numerical
_exptl_absorpt_process_details 'Coppens et al. 1965'
_exptl_crystal_colour red
_exptl_crystal_density_diffrn 1.322
_exptl_crystal_density_method 'not measured'
_exptl_crystal_description plate
_exptl_crystal_F_000 612
_exptl_crystal_size_max 0.34
_exptl_crystal_size_mid 0.33
_exptl_crystal_size_min 0.05
_refine_diff_density_max 0.868
_refine_diff_density_min -0.344
_refine_diff_density_rms 0.076
_refine_ls_abs_structure_details 'Flack H D (1983), Acta Cryst. A39, 876-881'
_refine_ls_abs_structure_Flack -0.03(3)
_refine_ls_extinction_method none
_refine_ls_goodness_of_fit_ref 0.671
_refine_ls_hydrogen_treatment constr
_refine_ls_matrix_type full
_refine_ls_number_parameters 306
_refine_ls_number_reflns 8795
_refine_ls_number_restraints 1
_refine_ls_restrained_S_all 0.671
_refine_ls_R_factor_all 0.0622
_refine_ls_R_factor_gt 0.0348
_refine_ls_shift/su_max 0.001
_refine_ls_shift/su_mean 0.000
_refine_ls_structure_factor_coef Fsqd
_refine_ls_weighting_details 'w=1/[\s^2^(Fo^2^)+(0.0320P)^2^] where P=(Fo^2^+2Fc^2^)/3'
_refine_ls_weighting_scheme calc
_refine_ls_wR_factor_gt 0.0687
_refine_ls_wR_factor_ref 0.0712
_reflns_number_gt 4993
_reflns_number_total 8795
_reflns_threshold_expression >2sigma(I)
_cod_data_source_file b511797f.txt
_cod_data_source_block 12
_cod_original_cell_volume 1473.62(18)
_cod_original_sg_symbol_H-M 'P 21'
_cod_database_code 7006535

loop_
_symmetry_equiv_pos_as_xyz
'x, y, z'
'-x, y+1/2, -z'

loop_
_atom_site_label
_atom_site_type_symbol
_atom_site_fract_x
_atom_site_fract_y
_atom_site_fract_z
_atom_site_U_iso_or_equiv
_atom_site_adp_type
_atom_site_occupancy
_atom_site_calc_flag
_atom_site_refinement_flags
_atom_site_disorder_assembly
_atom_site_disorder_group
Mo1 Mo 0.69735(3) 0.94275(3) 0.82887(3) 0.02430(7) Uani 1 d . . .
P1 P 0.76832(11) 1.11592(7) 0.84339(10) 0.0318(2) Uani 1 d . . .
P2 P 0.73243(10) 0.92331(7) 0.62173(9) 0.0360(3) Uani 1 d . . .
P3 P 0.63673(11) 0.76964(7) 0.84503(10) 0.0336(2) Uani 1 d . . .
N1 N 0.8689(3) 0.9047(2) 0.9109(3) 0.0326(7) Uani 1 d . . .
O1 O 0.9819(3) 0.8718(2) 0.9729(3) 0.0554(8) Uani 1 d . . .
C1 C 0.9444(5) 1.1368(3) 0.8396(5) 0.0597(13) Uani 1 d . . .
H1A H 0.9701 1.2039 0.8622 0.090 Uiso 1 calc R . .
H1B H 0.9499 1.1236 0.7533 0.090 Uiso 1 calc R . .
H1C H 1.0078 1.0940 0.9013 0.090 Uiso 1 calc R . .
C2 C 0.6660(5) 1.2055(3) 0.7315(5) 0.0597(13) Uani 1 d . . .
H2A H 0.6748 1.1943 0.6459 0.090 Uiso 1 calc R . .
H2B H 0.6996 1.2701 0.7607 0.090 Uiso 1 calc R . .
H2C H 0.5688 1.1999 0.7282 0.090 Uiso 1 calc R . .
C3 C 0.7780(5) 1.1763(3) 0.9942(4) 0.0543(13) Uani 1 d . . .
H3A H 0.8358 1.1385 1.0660 0.081 Uiso 1 calc R . .
H3B H 0.6850 1.1824 1.0026 0.081 Uiso 1 calc R . .
H3C H 0.8183 1.2404 0.9950 0.081 Uiso 1 calc R . .
C4 C 0.9109(4) 0.8972(3) 0.6303(4) 0.0513(12) Uani 1 d . . .
H4A H 0.9184 0.8916 0.5433 0.077 Uiso 1 calc R . .
H4B H 0.9395 0.8366 0.6763 0.077 Uiso 1 calc R . .
H4C H 0.9707 0.9494 0.6757 0.077 Uiso 1 calc R . .
C5 C 0.6371(5) 0.8309(3) 0.5094(4) 0.0472(12) Uani 1 d . . .
H5A H 0.6589 0.8364 0.4284 0.071 Uiso 1 calc R . .
H5B H 0.5377 0.8401 0.4937 0.071 Uiso 1 calc R . .
H5C H 0.6638 0.7670 0.5464 0.071 Uiso 1 calc R . .
C6 C 0.6938(6) 1.0244(4) 0.5104(4) 0.0590(15) Uani 1 d . . .
H6A H 0.7110 1.0057 0.4302 0.088 Uiso 1 calc R . .
H6B H 0.7529 1.0790 0.5484 0.088 Uiso 1 calc R . .
H6C H 0.5967 1.0427 0.4927 0.088 Uiso 1 calc R . .
C7 C 0.7602(5) 0.6840(3) 0.8157(5) 0.0533(12) Uani 1 d . . .
H7A H 0.7436 0.6202 0.8460 0.080 Uiso 1 calc R . .
H7B H 0.8543 0.7048 0.8618 0.080 Uiso 1 calc R . .
H7C H 0.7490 0.6813 0.7236 0.080 Uiso 1 calc R . .
C8 C 0.4705(4) 0.7190(3) 0.7536(5) 0.0491(12) Uani 1 d . . .
H8A H 0.4684 0.6503 0.7731 0.074 Uiso 1 calc R . .
H8B H 0.4574 0.7274 0.6618 0.074 Uiso 1 calc R . .
H8C H 0.3963 0.7522 0.7769 0.074 Uiso 1 calc R . .
C9 C 0.6442(5) 0.7324(3) 1.0057(4) 0.0544(12) Uani 1 d . . .
H9A H 0.5710 0.7648 1.0314 0.082 Uiso 1 calc R . .
H9B H 0.7342 0.7497 1.0654 0.082 Uiso 1 calc R . .
H9C H 0.6314 0.6626 1.0073 0.082 Uiso 1 calc R . .
N2 N 0.4791(3) 0.9845(2) 0.7705(3) 0.0335(8) Uani 1 d . . .
C10 C 0.4480(3) 0.9717(2) 0.8843(3) 0.0303(9) Uani 1 d . . .
C11 C 0.3170(3) 0.9501(4) 0.9002(3) 0.0370(8) Uani 1 d . . .
H11 H 0.2380 0.9443 0.8272 0.044 Uiso 1 calc R . .
C12 C 0.3049(3) 0.9376(4) 1.0224(4) 0.0429(8) Uani 1 d . . .
H12 H 0.2160 0.9262 1.0313 0.051 Uiso 1 calc R . .
C13 C 0.4174(4) 0.9410(4) 1.1313(3) 0.0425(8) Uani 1 d . . .
H13 H 0.4064 0.9305 1.2135 0.051 Uiso 1 calc R . .
C14 C 0.5454(4) 0.9598(3) 1.1187(3) 0.0338(10) Uani 1 d . . .
H14 H 0.6240 0.9614 1.1925 0.041 Uiso 1 calc R . .
C15 C 0.5603(4) 0.9763(2) 0.9986(3) 0.0297(9) Uani 1 d . . .
H15 H 0.6493 0.9914 0.9926 0.036 Uiso 1 calc R . .
C161 C 0.3645(19) 0.9545(18) 0.663(2) 0.0303(12) Uiso 0.36(6) d P A 1
H16A H 0.3140 0.9023 0.6907 0.036 Uiso 0.36(6) calc PR A 1
H16B H 0.4013 0.9279 0.5955 0.036 Uiso 0.36(6) calc PR A 1
C162 C 0.3766(10) 0.9699(12) 0.6463(11) 0.0303(12) Uiso 0.64(6) d P A 2
H16C H 0.3371 0.9048 0.6468 0.036 Uiso 0.64(6) calc PR A 2
H16D H 0.4260 0.9693 0.5810 0.036 Uiso 0.64(6) calc PR A 2
C17 C 0.2593(4) 1.0382(3) 0.6018(3) 0.0306(8) Uani 1 d . . .
C18 C 0.2514(4) 1.1206(3) 0.6689(3) 0.0347(9) Uani 1 d . . .
H18 H 0.3214 1.1333 0.7472 0.042 Uiso 1 calc R . .
C19 C 0.1421(4) 1.1866(3) 0.6244(4) 0.0390(10) Uani 1 d . . .
H19 H 0.1386 1.2429 0.6725 0.047 Uiso 1 calc R . .
C20 C 0.0418(4) 1.1692(3) 0.5124(4) 0.0394(10) Uani 1 d . . .
H20 H -0.0321 1.2137 0.4837 0.047 Uiso 1 calc R . .
C21 C -0.0579(4) 1.0689(3) 0.3197(4) 0.0474(11) Uani 1 d . . .
H21 H -0.1330 1.1123 0.2901 0.057 Uiso 1 calc R . .
C22 C -0.0514(4) 0.9907(3) 0.2474(4) 0.0546(12) Uani 1 d . . .
H22 H -0.1210 0.9801 0.1682 0.065 Uiso 1 calc R . .
C23 C 0.0584(4) 0.9256(4) 0.2901(4) 0.0516(14) Uani 1 d . . .
H23 H 0.0638 0.8712 0.2394 0.062 Uiso 1 calc R . .
C24 C 0.1572(3) 0.9404(5) 0.4040(3) 0.0420(8) Uani 1 d . . .
H24 H 0.2299 0.8949 0.4321 0.050 Uiso 1 calc R . .
C25 C 0.1557(4) 1.0208(3) 0.4820(3) 0.0309(8) Uani 1 d . . .
C26 C 0.0440(4) 1.0877(3) 0.4380(4) 0.0323(9) Uani 1 d . . .

loop_
_atom_site_aniso_label
_atom_site_aniso_U_11
_atom_site_aniso_U_22
_atom_site_aniso_U_33
_atom_site_aniso_U_23
_atom_site_aniso_U_13
_atom_site_aniso_U_12
Mo1 0.02190(12) 0.02531(13) 0.02470(13) 0.0009(2) 0.00553(10) 0.00044(18)
P1 0.0368(6) 0.0266(6) 0.0315(6) 0.0018(4) 0.0097(4) -0.0002(4)
P2 0.0381(5) 0.0408(8) 0.0313(5) -0.0052(4) 0.0139(4) -0.0028(5)
P3 0.0337(6) 0.0266(6) 0.0386(6) 0.0012(4) 0.0082(5) -0.0035(4)
N1 0.0367(18) 0.0302(17) 0.0312(17) -0.0005(13) 0.0106(14) -0.0056(13)
O1 0.0250(16) 0.058(2) 0.072(2) -0.0005(17) -0.0028(14) 0.0132(13)
C1 0.051(3) 0.049(3) 0.083(4) -0.002(3) 0.027(3) -0.016(2)
C2 0.075(4) 0.046(3) 0.056(3) 0.003(2) 0.016(3) 0.005(3)
C3 0.082(4) 0.035(3) 0.050(3) -0.004(2) 0.026(3) -0.013(2)
C4 0.043(2) 0.069(3) 0.050(3) -0.020(2) 0.027(2) -0.010(2)
C5 0.046(3) 0.059(3) 0.039(3) -0.013(2) 0.016(2) -0.001(2)
C6 0.079(4) 0.065(3) 0.036(3) -0.010(2) 0.022(3) -0.011(3)
C7 0.052(3) 0.036(3) 0.072(3) 0.007(2) 0.018(3) -0.001(2)
C8 0.046(3) 0.036(3) 0.060(3) 0.007(2) 0.009(2) -0.008(2)
C9 0.074(3) 0.034(3) 0.056(3) 0.009(2) 0.021(3) -0.004(2)
N2 0.0275(17) 0.0395(18) 0.0292(17) -0.0072(13) 0.0018(14) 0.0037(13)
C10 0.0255(18) 0.027(2) 0.037(2) -0.0047(15) 0.0079(15) -0.0017(14)
C11 0.0244(15) 0.029(2) 0.056(2) 0.001(3) 0.0092(14) -0.002(2)
C12 0.0379(18) 0.031(2) 0.067(2) 0.004(3) 0.0278(18) -0.004(3)
C13 0.055(2) 0.0342(19) 0.047(2) 0.008(3) 0.0282(18) -0.005(3)
C14 0.0370(19) 0.031(3) 0.0327(18) -0.0015(17) 0.0089(15) -0.0030(17)
C15 0.0240(18) 0.034(2) 0.033(2) -0.0027(15) 0.0117(16) -0.0015(14)
C17 0.024(2) 0.035(2) 0.034(2) 0.0010(17) 0.0093(17) -0.0015(15)
C18 0.035(2) 0.038(2) 0.030(2) 0.0011(17) 0.0085(17) -0.0069(17)
C19 0.043(3) 0.035(2) 0.043(3) 0.0056(19) 0.020(2) 0.0011(19)
C20 0.033(2) 0.048(3) 0.041(2) 0.018(2) 0.017(2) 0.0103(18)
C21 0.034(2) 0.063(3) 0.040(2) 0.012(2) 0.0042(19) 0.013(2)
C22 0.040(3) 0.075(3) 0.037(2) 0.000(2) -0.007(2) -0.003(2)
C23 0.050(2) 0.065(4) 0.034(2) -0.008(2) 0.0022(18) -0.001(2)
C24 0.0358(18) 0.049(2) 0.0361(18) -0.001(3) 0.0036(15) 0.002(3)
C25 0.025(2) 0.039(2) 0.028(2) 0.0045(17) 0.0081(17) -0.0014(15)
C26 0.028(2) 0.040(2) 0.030(2) 0.0089(17) 0.0093(17) -0.0004(16)

loop_
_atom_type_symbol
_atom_type_description
_atom_type_scat_dispersion_real
_atom_type_scat_dispersion_imag
_atom_type_scat_source
C C 0.0033 0.0016 'International Tables Vol C Tables 4.2.6.8 and 6.1.1.4'
H H 0.0000 0.0000 'International Tables Vol C Tables 4.2.6.8 and 6.1.1.4'
Mo Mo -1.6832 0.6857 'International Tables Vol C Tables 4.2.6.8 and 6.1.1.4'
N N 0.0061 0.0033 'International Tables Vol C Tables 4.2.6.8 and 6.1.1.4'
O O 0.0106 0.0060 'International Tables Vol C Tables 4.2.6.8 and 6.1.1.4'
P P 0.1023 0.0942 'International Tables Vol C Tables 4.2.6.8 and 6.1.1.4'

loop_
_geom_angle_atom_site_label_1
_geom_angle_atom_site_label_2
_geom_angle_atom_site_label_3
_geom_angle
_geom_angle_site_symmetry_1
_geom_angle_site_symmetry_3
_geom_angle_publ_flag
N1 Mo1 N2 166.98(12) . . yes
N1 Mo1 P2 92.33(10) . . yes
N2 Mo1 P2 100.31(8) . . yes
N1 Mo1 P3 84.45(10) . . yes
N2 Mo1 P3 91.51(8) . . yes
P2 Mo1 P3 93.89(4) . . yes
N1 Mo1 P1 91.95(10) . . yes
N2 Mo1 P1 90.60(8) . . yes
P2 Mo1 P1 92.64(4) . . yes
P3 Mo1 P1 172.67(4) . . yes
C1 P1 C3 99.3(2) . . yes
C1 P1 C2 103.9(2) . . yes
C3 P1 C2 99.0(2) . . yes
C1 P1 Mo1 114.62(16) . . yes
C3 P1 Mo1 115.78(15) . . yes
C2 P1 Mo1 121.06(17) . . yes
C6 P2 C4 101.4(2) . . yes
C6 P2 C5 97.35(19) . . yes
C4 P2 C5 102.2(2) . . yes
C6 P2 Mo1 118.58(16) . . yes
C4 P2 Mo1 113.60(14) . . yes
C5 P2 Mo1 120.57(16) . . yes
C9 P3 C8 100.5(2) . . yes
C9 P3 C7 98.9(2) . . yes
C8 P3 C7 102.9(2) . . yes
C9 P3 Mo1 113.83(15) . . yes
C8 P3 Mo1 122.59(15) . . yes
C7 P3 Mo1 114.65(15) . . yes
O1 N1 Mo1 173.9(3) . . yes
P1 C1 H1A 109.5 . . yes
P1 C1 H1B 109.5 . . yes
H1A C1 H1B 109.5 . . yes
P1 C1 H1C 109.5 . . yes
H1A C1 H1C 109.5 . . yes
H1B C1 H1C 109.5 . . yes
P1 C2 H2A 109.5 . . yes
P1 C2 H2B 109.5 . . yes
H2A C2 H2B 109.5 . . yes
P1 C2 H2C 109.5 . . yes
H2A C2 H2C 109.5 . . yes
H2B C2 H2C 109.5 . . yes
P1 C3 H3A 109.5 . . yes
P1 C3 H3B 109.5 . . yes
H3A C3 H3B 109.5 . . yes
P1 C3 H3C 109.5 . . yes
H3A C3 H3C 109.5 . . yes
H3B C3 H3C 109.5 . . yes
P2 C4 H4A 109.5 . . yes
P2 C4 H4B 109.5 . . yes
H4A C4 H4B 109.5 . . yes
P2 C4 H4C 109.5 . . yes
H4A C4 H4C 109.5 . . yes
H4B C4 H4C 109.5 . . yes
P2 C5 H5A 109.5 . . yes
P2 C5 H5B 109.5 . . yes
H5A C5 H5B 109.5 . . yes
P2 C5 H5C 109.5 . . yes
H5A C5 H5C 109.5 . . yes
H5B C5 H5C 109.5 . . yes
P2 C6 H6A 109.5 . . yes
P2 C6 H6B 109.5 . . yes
H6A C6 H6B 109.5 . . yes
P2 C6 H6C 109.5 . . yes
H6A C6 H6C 109.5 . . yes
H6B C6 H6C 109.5 . . yes
P3 C7 H7A 109.5 . . yes
P3 C7 H7B 109.5 . . yes
H7A C7 H7B 109.5 . . yes
P3 C7 H7C 109.5 . . yes
H7A C7 H7C 109.5 . . yes
H7B C7 H7C 109.5 . . yes
P3 C8 H8A 109.5 . . yes
P3 C8 H8B 109.5 . . yes
H8A C8 H8B 109.5 . . yes
P3 C8 H8C 109.5 . . yes
H8A C8 H8C 109.5 . . yes
H8B C8 H8C 109.5 . . yes
P3 C9 H9A 109.5 . . yes
P3 C9 H9B 109.5 . . yes
H9A C9 H9B 109.5 . . yes
P3 C9 H9C 109.5 . . yes
H9A C9 H9C 109.5 . . yes
H9B C9 H9C 109.5 . . yes
C10 N2 C161 110.6(14) . . yes
C10 N2 C162 121.9(7) . . yes
C161 N2 C162 12.8(9) . . yes
C10 N2 Mo1 100.9(2) . . yes
C161 N2 Mo1 130.9(7) . . yes
C162 N2 Mo1 127.6(4) . . yes
N2 C10 C15 116.5(3) . . yes
N2 C10 C11 127.6(3) . . yes
C15 C10 C11 115.8(3) . . yes
C12 C11 C10 120.0(3) . . yes
C12 C11 H11 120.0 . . yes
C10 C11 H11 120.0 . . yes
C13 C12 C11 122.3(3) . . yes
C13 C12 H12 118.8 . . yes
C11 C12 H12 118.8 . . yes
C14 C13 C12 118.8(3) . . yes
C14 C13 H13 120.6 . . yes
C12 C13 H13 120.6 . . yes
C13 C14 C15 120.3(3) . . yes
C13 C14 H14 119.9 . . yes
C15 C14 H14 119.9 . . yes
C14 C15 C10 122.7(3) . . yes
C14 C15 H15 118.7 . . yes
C10 C15 H15 118.7 . . yes
N2 C161 C17 113.9(13) . . yes
N2 C161 H16A 108.8 . . yes
C17 C161 H16A 108.8 . . yes
N2 C161 H16B 108.8 . . yes
C17 C161 H16B 108.8 . . yes
H16A C161 H16B 107.7 . . yes
N2 C162 C17 119.6(6) . . yes
N2 C162 H16C 107.4 . . yes
C17 C162 H16C 107.4 . . yes
N2 C162 H16D 107.4 . . yes
C17 C162 H16D 107.4 . . yes
H16C C162 H16D 107.0 . . yes
C18 C17 C25 119.0(3) . . yes
C18 C17 C162 121.8(4) . . yes
C25 C17 C162 119.1(4) . . yes
C18 C17 C161 121.9(6) . . yes
C25 C17 C161 118.4(6) . . yes
C162 C17 C161 11.6(8) . . yes
C17 C18 C19 121.6(4) . . yes
C17 C18 H18 119.2 . . yes
C19 C18 H18 119.2 . . yes
C20 C19 C18 119.7(4) . . yes
C20 C19 H19 120.2 . . yes
C18 C19 H19 120.2 . . yes
C19 C20 C26 121.9(4) . . yes
C19 C20 H20 119.0 . . yes
C26 C20 H20 119.0 . . yes
C22 C21 C26 122.0(4) . . yes
C22 C21 H21 119.0 . . yes
C26 C21 H21 119.0 . . yes
C21 C22 C23 119.7(4) . . yes
C21 C22 H22 120.2 . . yes
C23 C22 H22 120.2 . . yes
C24 C23 C22 120.1(5) . . yes
C24 C23 H23 120.0 . . yes
C22 C23 H23 120.0 . . yes
C23 C24 C25 122.4(5) . . yes
C23 C24 H24 118.8 . . yes
C25 C24 H24 118.8 . . yes
C24 C25 C17 123.3(3) . . yes
C24 C25 C26 117.6(3) . . yes
C17 C25 C26 119.1(3) . . yes
C20 C26 C21 123.0(4) . . yes
C20 C26 C25 118.7(3) . . yes
C21 C26 C25 118.2(4) . . yes

loop_
_geom_bond_atom_site_label_1
_geom_bond_atom_site_label_2
_geom_bond_distance
_geom_bond_site_symmetry_2
_geom_bond_publ_flag
Mo1 N1 1.783(3) . yes
Mo1 N2 2.193(3) . yes
Mo1 P2 2.4134(10) . yes
Mo1 P3 2.5036(11) . yes
Mo1 P1 2.5044(11) . yes
P1 C1 1.825(4) . yes
P1 C3 1.828(4) . yes
P1 C2 1.834(5) . yes
P2 C6 1.823(5) . yes
P2 C4 1.824(4) . yes
P2 C5 1.839(4) . yes
P3 C9 1.813(4) . yes
P3 C8 1.825(4) . yes
P3 C7 1.827(4) . yes
N1 O1 1.232(4) . yes
C1 H1A 0.9800 . yes
C1 H1B 0.9800 . yes
C1 H1C 0.9800 . yes
C2 H2A 0.9800 . yes
C2 H2B 0.9800 . yes
C2 H2C 0.9800 . yes
C3 H3A 0.9800 . yes
C3 H3B 0.9800 . yes
C3 H3C 0.9800 . yes
C4 H4A 0.9800 . yes
C4 H4B 0.9800 . yes
C4 H4C 0.9800 . yes
C5 H5A 0.9800 . yes
C5 H5B 0.9800 . yes
C5 H5C 0.9800 . yes
C6 H6A 0.9800 . yes
C6 H6B 0.9800 . yes
C6 H6C 0.9800 . yes
C7 H7A 0.9800 . yes
C7 H7B 0.9800 . yes
C7 H7C 0.9800 . yes
C8 H8A 0.9800 . yes
C8 H8B 0.9800 . yes
C8 H8C 0.9800 . yes
C9 H9A 0.9800 . yes
C9 H9B 0.9800 . yes
C9 H9C 0.9800 . yes
N2 C10 1.386(5) . yes
N2 C161 1.448(14) . yes
N2 C162 1.456(9) . yes
C10 C15 1.417(5) . yes
C10 C11 1.425(4) . yes
C11 C12 1.390(5) . yes
C11 H11 0.9500 . yes
C12 C13 1.381(5) . yes
C12 H12 0.9500 . yes
C13 C14 1.374(5) . yes
C13 H13 0.9500 . yes
C14 C15 1.386(5) . yes
C14 H14 0.9500 . yes
C15 H15 0.9500 . yes
C161 C17 1.585(19) . yes
C161 H16A 0.9900 . yes
C161 H16B 0.9900 . yes
C162 C17 1.487(11) . yes
C162 H16C 0.9900 . yes
C162 H16D 0.9900 . yes
C17 C18 1.376(5) . yes
C17 C25 1.433(5) . yes
C18 C19 1.409(5) . yes
C18 H18 0.9500 . yes
C19 C20 1.359(6) . yes
C19 H19 0.9500 . yes
C20 C26 1.399(6) . yes
C20 H20 0.9500 . yes
C21 C22 1.358(6) . yes
C21 C26 1.417(5) . yes
C21 H21 0.9500 . yes
C22 C23 1.403(6) . yes
C22 H22 0.9500 . yes
C23 C24 1.360(5) . yes
C23 H23 0.9500 . yes
C24 C25 1.409(6) . yes
C24 H24 0.9500 . yes
C25 C26 1.434(5) . yes

loop_
_geom_torsion_atom_site_label_1
_geom_torsion_atom_site_label_2
_geom_torsion_atom_site_label_3
_geom_torsion_atom_site_label_4
_geom_torsion
_geom_torsion_site_symmetry_1
_geom_torsion_site_symmetry_2
_geom_torsion_site_symmetry_3
_geom_torsion_site_symmetry_4
_geom_torsion_publ_flag
N1 Mo1 P1 C1 31.8(2) . . . . yes
N2 Mo1 P1 C1 -160.9(2) . . . . yes
P2 Mo1 P1 C1 -60.59(19) . . . . yes
P3 Mo1 P1 C1 92.3(4) . . . . yes
N1 Mo1 P1 C3 -82.9(2) . . . . yes
N2 Mo1 P1 C3 84.3(2) . . . . yes
P2 Mo1 P1 C3 -175.32(19) . . . . yes
P3 Mo1 P1 C3 -22.4(4) . . . . yes
N1 Mo1 P1 C2 157.5(2) . . . . yes
N2 Mo1 P1 C2 -35.2(2) . . . . yes
P2 Mo1 P1 C2 65.13(19) . . . . yes
P3 Mo1 P1 C2 -142.0(3) . . . . yes
N1 Mo1 P2 C6 -126.8(2) . . . . yes
N2 Mo1 P2 C6 56.3(2) . . . . yes
P3 Mo1 P2 C6 148.6(2) . . . . yes
P1 Mo1 P2 C6 -34.8(2) . . . . yes
N1 Mo1 P2 C4 -7.89(19) . . . . yes
N2 Mo1 P2 C4 175.26(19) . . . . yes
P3 Mo1 P2 C4 -92.49(17) . . . . yes
P1 Mo1 P2 C4 84.17(17) . . . . yes
N1 Mo1 P2 C5 113.8(2) . . . . yes
N2 Mo1 P2 C5 -63.1(2) . . . . yes
P3 Mo1 P2 C5 29.17(19) . . . . yes
P1 Mo1 P2 C5 -154.17(19) . . . . yes
N1 Mo1 P3 C9 71.9(2) . . . . yes
N2 Mo1 P3 C9 -95.7(2) . . . . yes
P2 Mo1 P3 C9 163.89(18) . . . . yes
P1 Mo1 P3 C9 11.0(4) . . . . yes
N1 Mo1 P3 C8 -166.8(2) . . . . yes
N2 Mo1 P3 C8 25.6(2) . . . . yes
P2 Mo1 P3 C8 -74.82(19) . . . . yes
P1 Mo1 P3 C8 132.3(3) . . . . yes
N1 Mo1 P3 C7 -40.9(2) . . . . yes
N2 Mo1 P3 C7 151.5(2) . . . . yes
P2 Mo1 P3 C7 51.05(18) . . . . yes
P1 Mo1 P3 C7 -101.8(4) . . . . yes
N2 Mo1 N1 O1 42(3) . . . . yes
P2 Mo1 N1 O1 -124(3) . . . . yes
P3 Mo1 N1 O1 -30(3) . . . . yes
P1 Mo1 N1 O1 144(3) . . . . yes
N1 Mo1 N2 C10 -0.6(7) . . . . yes
P2 Mo1 N2 C10 165.23(19) . . . . yes
P3 Mo1 N2 C10 71.0(2) . . . . yes
P1 Mo1 N2 C10 -102.0(2) . . . . yes
N1 Mo1 N2 C161 -130.4(19) . . . . yes
P2 Mo1 N2 C161 35.4(19) . . . . yes
P3 Mo1 N2 C161 -58.8(19) . . . . yes
P1 Mo1 N2 C161 128.2(19) . . . . yes
N1 Mo1 N2 C162 -146.5(11) . . . . yes
P2 Mo1 N2 C162 19.3(10) . . . . yes
P3 Mo1 N2 C162 -74.9(10) . . . . yes
P1 Mo1 N2 C162 112.1(10) . . . . yes
C161 N2 C10 C15 165.6(9) . . . . yes
C162 N2 C10 C15 172.4(7) . . . . yes
Mo1 N2 C10 C15 23.9(3) . . . . yes
C161 N2 C10 C11 -11.4(10) . . . . yes
C162 N2 C10 C11 -4.6(8) . . . . yes
Mo1 N2 C10 C11 -153.0(4) . . . . yes
N2 C10 C11 C12 178.6(4) . . . . yes
C15 C10 C11 C12 1.7(7) . . . . yes
C10 C11 C12 C13 -2.9(8) . . . . yes
C11 C12 C13 C14 1.6(9) . . . . yes
C12 C13 C14 C15 0.9(7) . . . . yes
C13 C14 C15 C10 -2.2(6) . . . . yes
N2 C10 C15 C14 -176.5(3) . . . . yes
C11 C10 C15 C14 0.8(5) . . . . yes
C10 N2 C161 C17 91(2) . . . . yes
C162 N2 C161 C17 -62(4) . . . . yes
Mo1 N2 C161 C17 -142.3(9) . . . . yes
C10 N2 C162 C17 69.2(16) . . . . yes
C161 N2 C162 C17 99(4) . . . . yes
Mo1 N2 C162 C17 -151.2(8) . . . . yes
N2 C162 C17 C18 6.4(18) . . . . yes
N2 C162 C17 C25 -177.3(9) . . . . yes
N2 C162 C17 C161 -88(4) . . . . yes
N2 C161 C17 C18 -20(3) . . . . yes
N2 C161 C17 C25 169.5(13) . . . . yes
N2 C161 C17 C162 73(4) . . . . yes
C25 C17 C18 C19 1.8(5) . . . . yes
C162 C17 C18 C19 178.1(9) . . . . yes
C161 C17 C18 C19 -168.2(15) . . . . yes
C17 C18 C19 C20 -0.2(6) . . . . yes
C18 C19 C20 C26 -0.8(6) . . . . yes
C26 C21 C22 C23 0.3(7) . . . . yes
C21 C22 C23 C24 0.6(7) . . . . yes
C22 C23 C24 C25 -1.2(7) . . . . yes
C23 C24 C25 C17 -179.5(4) . . . . yes
C23 C24 C25 C26 0.7(6) . . . . yes
C18 C17 C25 C24 177.7(4) . . . . yes
C162 C17 C25 C24 1.3(10) . . . . yes
C161 C17 C25 C24 -11.9(15) . . . . yes
C18 C17 C25 C26 -2.4(5) . . . . yes
C162 C17 C25 C26 -178.8(9) . . . . yes
C161 C17 C25 C26 168.0(14) . . . . yes
C19 C20 C26 C21 -178.7(4) . . . . yes
C19 C20 C26 C25 0.1(6) . . . . yes
C22 C21 C26 C20 178.1(4) . . . . yes
C22 C21 C26 C25 -0.7(6) . . . . yes
C24 C25 C26 C20 -178.6(4) . . . . yes
C17 C25 C26 C20 1.5(5) . . . . yes
C24 C25 C26 C21 0.2(5) . . . . yes
C17 C25 C26 C21 -179.6(3) . . . . yes
